data_2102670
loop_
_publ_author_name
'Zavalij, Peter Y.'
'Yang, Shoufeng'
'Whittingham, M. Stanley'

_publ_section_title
;
 Structural chemistry of new lithium bis(oxalato)borate solvates
;
_journal_issue 6
_journal_name_full 'Acta Crystallographica Section B'
_journal_page_first 716
_journal_page_last 724
_journal_paper_doi 10.1107/S0108768104022153
_journal_volume 60
_journal_year 2004
_chemical_formula_moiety 'C4 H2 B Li O9'
_chemical_formula_structural Li[B(C2O4)2].H2O
_chemical_formula_sum 'C4 H2 B Li O9'
_chemical_formula_weight 211.81
_chemical_name_common 'Lithium bis(oxalato)borate hydrate'
_chemical_name_systematic
;
Lithium bis(oxalato)borate hydrate
;
_space_group_IT_number 61
_symmetry_cell_setting orthorhombic
_symmetry_space_group_name_Hall '-P 2ac 2ab'
_symmetry_space_group_name_H-M 'P b c a'
_atom_sites_solution_hydrogens geom
_atom_sites_solution_primary direct
_atom_sites_solution_secondary difmap
_audit_creation_method 'SHELXL-97 & ZCIF'
_cell_angle_alpha 90.00
_cell_angle_beta 90.00
_cell_angle_gamma 90.00
_cell_formula_units_Z 8
_cell_length_a 16.075(3)
_cell_length_b 15.880(3)
_cell_length_c 5.6008(9)
_cell_measurement_reflns_used 3095
_cell_measurement_temperature 294(2)
_cell_measurement_theta_max 30.5
_cell_measurement_theta_min 2.5
_cell_volume 1429.7(4)
_computing_cell_refinement 'SAINT (Bruker, 1999)'
_computing_data_collection 'SMART (Bruker, 1999)'
_computing_data_reduction SAINT
_computing_molecular_graphics 'Materials Studio (2001)'
_computing_publication_material SHELXL-97
_computing_structure_refinement 'SHELXL-97 (Sheldrick, 1997)'
_computing_structure_solution 'SHELXS-97 (Sheldrick, 1990)'
_diffrn_ambient_temperature 294(2)
_diffrn_detector_area_resol_mean 8.33
_diffrn_measured_fraction_theta_full 0.991
_diffrn_measured_fraction_theta_max 0.991
_diffrn_measurement_device_type 'three-circle diffractometer'
_diffrn_measurement_method '\w scans'
_diffrn_radiation_monochromator graphite
_diffrn_radiation_source 'fine-focus sealed tube'
_diffrn_radiation_type MoK\a
_diffrn_radiation_wavelength 0.71073
_diffrn_reflns_av_R_equivalents 0.0823
_diffrn_reflns_av_sigmaI/netI 0.0664
_diffrn_reflns_limit_h_max 20
_diffrn_reflns_limit_h_min -19
_diffrn_reflns_limit_k_max 19
_diffrn_reflns_limit_k_min -19
_diffrn_reflns_limit_l_max 6
_diffrn_reflns_limit_l_min -7
_diffrn_reflns_number 9124
_diffrn_reflns_theta_full 26.37
_diffrn_reflns_theta_max 26.37
_diffrn_reflns_theta_min 2.53
_diffrn_standards_decay_% 0.34
_exptl_absorpt_coefficient_mu 0.195
_exptl_absorpt_correction_T_max 0.996
_exptl_absorpt_correction_T_min 0.873
_exptl_absorpt_correction_type multi-scan
_exptl_absorpt_process_details 'XPREP (Sheldrick, 1997)'
_exptl_crystal_colour colorless
_exptl_crystal_density_diffrn 1.968
_exptl_crystal_density_method 'not measured'
_exptl_crystal_description plate
_exptl_crystal_F_000 848
_exptl_crystal_size_max 0.38
_exptl_crystal_size_mid 0.09
_exptl_crystal_size_min 0.02
_refine_diff_density_max 0.226
_refine_diff_density_min -0.297
_refine_ls_extinction_method none
_refine_ls_goodness_of_fit_ref 1.000
_refine_ls_hydrogen_treatment constr
_refine_ls_matrix_type full
_refine_ls_number_parameters 144
_refine_ls_number_reflns 1440
_refine_ls_number_restraints 0
_refine_ls_restrained_S_all 1.000
_refine_ls_R_factor_all 0.0928
_refine_ls_R_factor_gt 0.0597
_refine_ls_shift/su_max 0.000
_refine_ls_shift/su_mean 0.000
_refine_ls_structure_factor_coef Fsqd
_refine_ls_weighting_details 'w=1/[\s^2^(Fo^2^)+(0.001P)^2^+2.51P], P=(max(Fo^2^,0)+2Fc^2^)/3'
_refine_ls_weighting_scheme calc
_refine_ls_wR_factor_gt 0.0797
_refine_ls_wR_factor_ref 0.0889
_reflns_number_gt 1044
_reflns_number_total 1440
_reflns_threshold_expression >2sigma(I)
_cod_data_source_file ta5011.cif
_cod_data_source_block I
_cod_database_code 2102670

loop_
_symmetry_equiv_pos_as_xyz
'x, y, z'
'-x+1/2, -y, z+1/2'
'-x, y+1/2, -z+1/2'
'x+1/2, -y+1/2, -z'
'-x, -y, -z'
'x-1/2, y, -z-1/2'
'x, -y-1/2, z-1/2'
'-x-1/2, y-1/2, z'

loop_
_atom_site_label
_atom_site_fract_x
_atom_site_fract_y
_atom_site_fract_z
_atom_site_U_iso_or_equiv
_atom_site_adp_type
_atom_site_calc_flag
_atom_site_occupancy
_atom_site_type_symbol
Li1 0.6555(3) 0.2483(4) 0.8774(12) 0.0306(13) Uani d 1 Li
B1 0.4103(2) 0.4425(2) 0.7811(7) 0.0223(9) Uani d 1 B
C1 0.50447(19) 0.34586(19) 0.6476(6) 0.0222(8) Uani d 1 C
C2 0.4211(2) 0.33274(19) 0.5199(6) 0.0211(7) Uani d 1 C
C3 0.36667(18) 0.57436(19) 0.8757(6) 0.0209(7) Uani d 1 C
C4 0.33841(19) 0.51274(19) 1.0689(6) 0.0209(7) Uani d 1 C
O7 0.36703(13) 0.43764(12) 1.0103(4) 0.0241(5) Uani d 1 O
O2 0.56587(13) 0.30409(13) 0.6219(5) 0.0275(6) Uani d 1 O
O6 0.35228(13) 0.64869(12) 0.8704(4) 0.0261(6) Uani d 1 O
O1 0.49551(12) 0.40936(13) 0.7953(4) 0.0240(6) Uani d 1 O
O4 0.40447(14) 0.27839(13) 0.3799(4) 0.0305(6) Uani d 1 O
O8 0.29696(14) 0.53018(14) 1.2398(4) 0.0283(6) Uani d 1 O
O5 0.40957(14) 0.53234(12) 0.7153(4) 0.0247(6) Uani d 1 O
O3 0.36915(12) 0.39059(13) 0.5993(4) 0.0238(5) Uani d 1 O
O1w 0.73558(15) 0.20418(16) 1.1266(5) 0.0278(6) Uani d 1 O
H1 0.786(3) 0.224(3) 1.135(8) 0.072(15) Uiso d 1 H
H2 0.740(2) 0.153(2) 1.161(7) 0.049(13) Uiso d 1 H

loop_
_atom_site_aniso_label
_atom_site_aniso_U_11
_atom_site_aniso_U_22
_atom_site_aniso_U_33
_atom_site_aniso_U_12
_atom_site_aniso_U_13
_atom_site_aniso_U_23
Li1 0.035(3) 0.034(3) 0.023(3) 0.001(3) 0.003(3) 0.001(3)
B1 0.0203(19) 0.0183(18) 0.028(2) 0.0007(15) -0.0013(18) -0.0028(17)
C1 0.0241(17) 0.0195(17) 0.023(2) -0.0014(14) 0.0053(16) 0.0032(15)
C2 0.0252(18) 0.0187(16) 0.0193(19) 0.0003(14) 0.0011(15) 0.0057(15)
C3 0.0185(16) 0.0218(16) 0.0223(18) -0.0013(13) -0.0072(15) -0.0003(15)
C4 0.0201(16) 0.0226(17) 0.020(2) 0.0028(14) -0.0033(15) -0.0033(14)
O7 0.0299(13) 0.0163(11) 0.0261(14) 0.0036(9) 0.0055(11) 0.0002(10)
O2 0.0227(12) 0.0257(12) 0.0341(15) 0.0073(10) 0.0050(12) -0.0003(11)
O6 0.0339(13) 0.0143(11) 0.0301(14) 0.0023(10) -0.0008(12) 0.0005(10)
O1 0.0203(11) 0.0242(12) 0.0275(15) -0.0003(10) -0.0021(10) -0.0092(10)
O4 0.0357(13) 0.0276(12) 0.0281(14) 0.0022(11) -0.0037(12) -0.0085(12)
O8 0.0317(13) 0.0289(12) 0.0242(14) 0.0045(11) 0.0067(12) -0.0026(11)
O5 0.0322(13) 0.0185(11) 0.0234(14) 0.0023(10) 0.0068(11) -0.0004(10)
O3 0.0206(11) 0.0237(11) 0.0270(14) 0.0056(10) -0.0016(11) -0.0039(10)
O1w 0.0242(13) 0.0235(14) 0.0358(16) 0.0039(11) -0.0020(12) 0.0053(12)

loop_
_atom_type_symbol
_atom_type_description
_atom_type_scat_dispersion_real
_atom_type_scat_dispersion_imag
_atom_type_scat_source
C C 0.0033 0.0016 'International Tables Vol C Tables 4.2.6.8 and 6.1.1.4'
H H 0.0000 0.0000 'International Tables Vol C Tables 4.2.6.8 and 6.1.1.4'
Li Li -0.0003 0.0001 'International Tables Vol C Tables 4.2.6.8 and 6.1.1.4'
B B 0.0013 0.0007 'International Tables Vol C Tables 4.2.6.8 and 6.1.1.4'
O O 0.0106 0.0060 'International Tables Vol C Tables 4.2.6.8 and 6.1.1.4'

loop_
_geom_angle_atom_site_label_1
_geom_angle_atom_site_label_2
_geom_angle_atom_site_label_3
_geom_angle_site_symmetry_1
_geom_angle_site_symmetry_3
_geom_angle
O1w Li1 O1w . 7_565 101.5(3)
O1w Li1 O6 . 3_646 103.4(3)
O1w Li1 O6 7_565 3_646 82.1(2)
O1w Li1 O2 . 7_566 81.6(2)
O1w Li1 O2 7_565 7_566 176.2(4)
O6 Li1 O2 3_646 7_566 95.1(2)
O1w Li1 O6 . 5_667 81.3(2)
O1w Li1 O6 7_565 5_667 101.8(3)
O6 Li1 O6 3_646 5_667 173.3(3)
O2 Li1 O6 7_566 5_667 80.7(2)
O1w Li1 O2 . . 176.0(3)
O1w Li1 O2 7_565 . 79.5(2)
O6 Li1 O2 3_646 . 80.6(2)
O2 Li1 O2 7_566 . 97.5(2)
O6 Li1 O2 5_667 . 94.7(2)
Li1 Li1 Li1 7_566 7_565 177.8(5)
O7 B1 O3 . . 111.4(3)
O7 B1 O1 . . 112.1(3)
O3 B1 O1 . . 104.9(3)
O7 B1 O5 . . 105.5(3)
O3 B1 O5 . . 111.5(3)
O1 B1 O5 . . 111.6(3)
O2 C1 O1 . . 126.3(3)
O2 C1 C2 . . 126.1(3)
O1 C1 C2 . . 107.6(3)
O4 C2 O3 . . 125.6(3)
O4 C2 C1 . . 126.8(3)
O3 C2 C1 . . 107.5(3)
O6 C3 O5 . . 125.6(3)
O6 C3 C4 . . 126.1(3)
O5 C3 C4 . . 108.3(3)
O8 C4 O7 . . 126.9(3)
O8 C4 C3 . . 125.6(3)
O7 C4 C3 . . 107.4(3)
C4 O7 B1 . . 109.6(2)
C1 O2 Li1 . 7_565 147.3(3)
C1 O2 Li1 . . 132.8(3)
Li1 O2 Li1 7_565 . 79.72(18)
C3 O6 Li1 . 3_656 139.8(3)
C3 O6 Li1 . 5_667 137.4(3)
Li1 O6 Li1 3_656 5_667 81.91(7)
C1 O1 B1 . . 110.1(3)
C3 O5 B1 . . 109.0(3)
C2 O3 B1 . . 109.9(2)
Li1 O1w Li1 . 7_566 86.9(2)
Li1 O1w H1 . . 120(3)
Li1 O1w H1 7_566 . 114(3)
Li1 O1w H2 . . 123(3)
Li1 O1w H2 7_566 . 105(3)
H1 O1w H2 . . 105(4)

loop_
_geom_bond_atom_site_label_1
_geom_bond_atom_site_label_2
_geom_bond_site_symmetry_2
_geom_bond_distance
Li1 O1w . 2.024(6)
Li1 O1w 7_565 2.050(6)
Li1 O6 3_646 2.108(7)
Li1 O2 7_566 2.154(6)
Li1 O6 5_667 2.165(7)
Li1 O2 . 2.216(7)
Li1 Li1 7_566 2.801(5)
Li1 Li1 7_565 2.801(5)
B1 O7 . 1.463(4)
B1 O3 . 1.468(4)
B1 O1 . 1.469(4)
B1 O5 . 1.473(4)
C1 O2 . 1.198(3)
C1 O1 . 1.312(4)
C1 C2 . 1.534(4)
C2 O4 . 1.196(4)
C2 O3 . 1.319(4)
C3 O6 . 1.203(3)
C3 O5 . 1.314(4)
C3 C4 . 1.528(4)
C4 O8 . 1.199(4)
C4 O7 . 1.320(3)
O1w H1 . 0.87(4)
O1w H2 . 0.84(4)

loop_
_geom_hbond_atom_site_label_D
_geom_hbond_atom_site_label_H
_geom_hbond_atom_site_label_A
_geom_hbond_site_symmetry_A
_geom_hbond_distance_DH
_geom_hbond_distance_HA
_geom_hbond_distance_DA
_geom_hbond_angle_DHA
O1w H2 O3 4_557 0.84(4) 2.57(4) 3.039(3) 117(3)
O1w H2 O8 3_647 0.84(4) 2.11(4) 2.910(3) 159(4)
O1w H1 O4 6_657 0.87(4) 2.09(4) 2.960(3) 174(4)

loop_
_geom_torsion_atom_site_label_1
_geom_torsion_atom_site_label_2
_geom_torsion_atom_site_label_3
_geom_torsion_atom_site_label_4
_geom_torsion_site_symmetry_1
_geom_torsion_site_symmetry_4
_geom_torsion
O2 C1 C2 O4 . . 1.5(6)
O1 C1 C2 O4 . . -176.6(3)
O2 C1 C2 O3 . . 179.0(3)
O1 C1 C2 O3 . . 1.0(3)
O6 C3 C4 O8 . . 1.1(5)
O5 C3 C4 O8 . . -178.9(3)
O6 C3 C4 O7 . . -179.7(3)
O5 C3 C4 O7 . . 0.3(3)
O8 C4 O7 B1 . . 176.4(3)
C3 C4 O7 B1 . . -2.7(3)
O3 B1 O7 C4 . . -117.2(3)
O1 B1 O7 C4 . . 125.7(3)
O5 B1 O7 C4 . . 4.0(3)
O1 C1 O2 Li1 . 7_565 -128.8(5)
C2 C1 O2 Li1 . 7_565 53.5(6)
O1 C1 O2 Li1 . . 43.3(5)
C2 C1 O2 Li1 . . -134.4(4)
O1w Li1 O2 C1 7_565 . -136.1(3)
O6 Li1 O2 C1 3_646 . 140.3(3)
O2 Li1 O2 C1 7_566 . 46.3(4)
O6 Li1 O2 C1 5_667 . -34.9(4)
O1w Li1 O2 Li1 7_565 7_565 39.57(14)
O6 Li1 O2 Li1 3_646 7_565 -44.0(2)
O2 Li1 O2 Li1 7_566 7_565 -138.0(3)
O6 Li1 O2 Li1 5_667 7_565 140.7(3)
O5 C3 O6 Li1 . 3_656 23.2(6)
C4 C3 O6 Li1 . 3_656 -156.8(3)
O5 C3 O6 Li1 . 5_667 -141.6(3)
C4 C3 O6 Li1 . 5_667 38.4(5)
O2 C1 O1 B1 . . -178.0(3)
C2 C1 O1 B1 . . 0.1(4)
O7 B1 O1 C1 . . 120.1(3)
O3 B1 O1 C1 . . -1.0(4)
O5 B1 O1 C1 . . -121.9(3)
O6 C3 O5 B1 . . -177.8(3)
C4 C3 O5 B1 . . 2.2(3)
O7 B1 O5 C3 . . -3.8(3)
O3 B1 O5 C3 . . 117.3(3)
O1 B1 O5 C3 . . -125.8(3)
O4 C2 O3 B1 . . 176.0(3)
C1 C2 O3 B1 . . -1.6(3)
O7 B1 O3 C2 . . -119.9(3)
O1 B1 O3 C2 . . 1.6(3)
O5 B1 O3 C2 . . 122.6(3)
O1w Li1 O1w Li1 7_565 7_566 139.1(4)
O6 Li1 O1w Li1 3_646 7_566 -136.4(3)
O2 Li1 O1w Li1 7_566 7_566 -43.08(13)
O6 Li1 O1w Li1 5_667 7_566 38.7(2)
